data_7200757
loop_
_publ_author_name
'Aitipamula, Srinivasulu'
'Chow, Pui Shan'
'Tan, Reginald B. H.'

_publ_section_title
;
 Dimorphs of a 1&#x2009;:&#x2009;1 cocrystal of ethenzamide and
 saccharin: solid-state grinding methods result in metastable polymorph
;
_journal_issue 5
_journal_name_full CrystEngComm
_journal_page_first 889
_journal_paper_doi 10.1039/b821373a
_journal_volume 11
_journal_year 2009
_chemical_formula_moiety ' C9 H11 N O2, C7 H5 N O3 S'
_chemical_formula_sum 'C16 H16 N2 O5 S'
_chemical_formula_weight 348.37
_chemical_melting_point 395.57
_chemical_name_common
;
Form I of 1:1 cocrystal of ethenzamide and saccharin
;
_chemical_name_systematic
;
Form I of 1:1 cocrystal of ethenzamide and saccharin
;
_space_group_IT_number 2
_symmetry_cell_setting triclinic
_symmetry_space_group_name_Hall '-P 1'
_symmetry_space_group_name_H-M 'P -1'
_atom_sites_solution_hydrogens geom
_atom_sites_solution_primary direct
_atom_sites_solution_secondary difmap
_audit_creation_method SHELXL-97
_cell_angle_alpha 85.14(3)
_cell_angle_beta 86.43(3)
_cell_angle_gamma 70.65(3)
_cell_formula_units_Z 2
_cell_length_a 7.2141(14)
_cell_length_b 7.4923(15)
_cell_length_c 15.456(3)
_cell_measurement_reflns_used 2460
_cell_measurement_temperature 110(2)
_cell_measurement_theta_max 30.9526
_cell_measurement_theta_min 2.6468
_cell_volume 784.9(3)
_computing_cell_refinement 'CrystalClear (Rigaku Inc., 2007)'
_computing_data_collection 'CrystalClear (Rigaku Inc., 2007)'
_computing_data_reduction 'CrystalClear (Rigaku Inc., 2007)'
_computing_structure_refinement 'SHELXL-97 (Sheldrick, 1997)'
_computing_structure_solution 'SHELXS-97 (Sheldrick, 1990)'
_diffrn_ambient_temperature 110(2)
_diffrn_measured_fraction_theta_full 0.982
_diffrn_measured_fraction_theta_max 0.982
_diffrn_measurement_device_type 'Rigaku Saturn CCD area deterctor'
_diffrn_measurement_method '\w scans'
_diffrn_radiation_monochromator graphite
_diffrn_radiation_source 'fine-focus sealed tube'
_diffrn_radiation_type MoK\a
_diffrn_radiation_wavelength 0.71073
_diffrn_reflns_av_R_equivalents 0.0150
_diffrn_reflns_av_sigmaI/netI 0.0154
_diffrn_reflns_limit_h_max 9
_diffrn_reflns_limit_h_min -9
_diffrn_reflns_limit_k_max 9
_diffrn_reflns_limit_k_min -9
_diffrn_reflns_limit_l_max 17
_diffrn_reflns_limit_l_min -20
_diffrn_reflns_number 10878
_diffrn_reflns_theta_full 28.28
_diffrn_reflns_theta_max 28.28
_diffrn_reflns_theta_min 2.65
_exptl_absorpt_coefficient_mu 0.236
_exptl_absorpt_correction_T_max 0.9542
_exptl_absorpt_correction_T_min 0.9176
_exptl_absorpt_correction_type multi-scan
_exptl_crystal_colour colorless
_exptl_crystal_density_diffrn 1.474
_exptl_crystal_density_method 'not measured'
_exptl_crystal_description block
_exptl_crystal_F_000 364
_exptl_crystal_size_max 0.37
_exptl_crystal_size_mid 0.29
_exptl_crystal_size_min 0.20
_refine_diff_density_max 0.355
_refine_diff_density_min -0.447
_refine_diff_density_rms 0.054
_refine_ls_extinction_method none
_refine_ls_goodness_of_fit_ref 1.050
_refine_ls_hydrogen_treatment mixed
_refine_ls_matrix_type full
_refine_ls_number_parameters 230
_refine_ls_number_reflns 3823
_refine_ls_number_restraints 0
_refine_ls_restrained_S_all 1.050
_refine_ls_R_factor_all 0.0392
_refine_ls_R_factor_gt 0.0381
_refine_ls_shift/su_max 0.001
_refine_ls_shift/su_mean 0.000
_refine_ls_structure_factor_coef Fsqd
_refine_ls_weighting_details 'calc w=1/[\s^2^(Fo^2^)+(0.0457P)^2^+0.4596P] where P=(Fo^2^+2Fc^2^)/3'
_refine_ls_weighting_scheme calc
_refine_ls_wR_factor_gt 0.0935
_refine_ls_wR_factor_ref 0.0946
_reflns_number_gt 3707
_reflns_number_total 3823
_reflns_threshold_expression >2sigma(I)
_cod_data_source_file b821373a.txt
_cod_data_source_block EASACFI
_cod_depositor_comments
;
The following automatic conversions were performed:
'_symmetry_cell_setting' value 'Triclinic' changed to 'triclinic'
according to '/home/saulius/struct/CIF-dictionaries/cif_core.dic'
dictionary named 'cif_core.dic' version 2.4.1 from 2010-06-29.

Automatic conversion script
Id: cif_fix_enum 1527 2010-12-29 10:47:43Z saulius 
;
_cod_original_cell_volume 784.8(3)
_cod_original_sg_symbol_H-M P-1
_cod_database_code 7200757

loop_
_symmetry_equiv_pos_as_xyz
'x, y, z'
'-x, -y, -z'

loop_
_atom_site_label
_atom_site_type_symbol
_atom_site_fract_x
_atom_site_fract_y
_atom_site_fract_z
_atom_site_U_iso_or_equiv
_atom_site_adp_type
_atom_site_occupancy
_atom_site_symmetry_multiplicity
_atom_site_calc_flag
_atom_site_refinement_flags
_atom_site_disorder_assembly
_atom_site_disorder_group
S1 S 0.14065(5) 0.21941(4) 0.34324(2) 0.01944(9) Uani 1 1 d . . .
O3 O 0.20291(15) 0.67494(14) 0.39190(7) 0.0258(2) Uani 1 1 d . . .
O5 O -0.05627(15) 0.21497(14) 0.34012(7) 0.0259(2) Uani 1 1 d . . .
O4 O 0.28746(16) 0.09552(14) 0.28911(6) 0.0267(2) Uani 1 1 d . . .
N2 N 0.14295(18) 0.43899(16) 0.32513(8) 0.0225(2) Uani 1 1 d . . .
C16 C 0.21408(18) 0.20163(18) 0.45059(8) 0.0181(2) Uani 1 1 d . . .
C15 C 0.24222(18) 0.36914(18) 0.46880(8) 0.0187(2) Uani 1 1 d . . .
C12 C 0.30785(19) 0.0656(2) 0.59124(9) 0.0227(3) Uani 1 1 d . . .
H12 H 0.3299 -0.0347 0.6333 0.027 Uiso 1 1 calc R . .
C11 C 0.3402(2) 0.2311(2) 0.61041(9) 0.0238(3) Uani 1 1 d . . .
H11 H 0.3850 0.2384 0.6647 0.029 Uiso 1 1 calc R . .
C14 C 0.19659(19) 0.51446(18) 0.39406(8) 0.0204(2) Uani 1 1 d . . .
C13 C 0.24328(19) 0.04718(18) 0.51049(8) 0.0205(2) Uani 1 1 d . . .
H13 H 0.2210 -0.0627 0.4974 0.025 Uiso 1 1 calc R . .
C10 C 0.30669(19) 0.38602(19) 0.54972(9) 0.0219(3) Uani 1 1 d . . .
H10 H 0.3268 0.4969 0.5629 0.026 Uiso 1 1 calc R . .
O1 O 1.05749(17) -0.38247(14) 0.17163(6) 0.0290(2) Uani 1 1 d . . .
O2 O 0.71642(14) 0.18529(13) 0.13330(6) 0.0225(2) Uani 1 1 d . . .
N1 N 0.96896(18) -0.09755(17) 0.22766(7) 0.0223(2) Uani 1 1 d . . .
C7 C 0.96863(19) -0.20750(18) 0.16474(8) 0.0193(2) Uani 1 1 d . . .
C6 C 0.8966(2) -0.24455(18) 0.01591(8) 0.0216(3) Uani 1 1 d . . .
H6 H 0.9739 -0.3707 0.0260 0.026 Uiso 1 1 calc R . .
C1 C 0.86507(18) -0.12237(17) 0.08292(8) 0.0181(2) Uani 1 1 d . . .
C5 C 0.8169(2) -0.1843(2) -0.06499(9) 0.0228(3) Uani 1 1 d . . .
H5 H 0.8406 -0.2682 -0.1086 0.027 Uiso 1 1 calc R . .
C4 C 0.7008(2) 0.0041(2) -0.07960(8) 0.0224(3) Uani 1 1 d . . .
H4 H 0.6459 0.0466 -0.1335 0.027 Uiso 1 1 calc R . .
C3 C 0.66597(19) 0.12918(19) -0.01468(9) 0.0217(3) Uani 1 1 d . . .
H3 H 0.5880 0.2549 -0.0254 0.026 Uiso 1 1 calc R . .
C2 C 0.74715(18) 0.06793(18) 0.06685(8) 0.0184(2) Uani 1 1 d . . .
C8 C 0.5996(2) 0.38156(19) 0.11780(9) 0.0249(3) Uani 1 1 d . . .
H8A H 0.4678 0.3922 0.1025 0.030 Uiso 1 1 calc R . .
H8B H 0.6582 0.4407 0.0705 0.030 Uiso 1 1 calc R . .
C9 C 0.5932(2) 0.4766(2) 0.20073(11) 0.0324(3) Uani 1 1 d . . .
H9A H 0.5444 0.4106 0.2479 0.049 Uiso 1 1 calc R . .
H9B H 0.5080 0.6057 0.1944 0.049 Uiso 1 1 calc R . .
H9C H 0.7232 0.4738 0.2127 0.049 Uiso 1 1 calc R . .
H1B H 0.912(3) 0.022(3) 0.2202(13) 0.034(5) Uiso 1 1 d . . .
H2 H 0.118(3) 0.502(3) 0.2701(16) 0.053(6) Uiso 1 1 d . . .
H1A H 1.039(3) -0.153(3) 0.2759(14) 0.039(5) Uiso 1 1 d . . .

loop_
_atom_site_aniso_label
_atom_site_aniso_U_11
_atom_site_aniso_U_22
_atom_site_aniso_U_33
_atom_site_aniso_U_23
_atom_site_aniso_U_13
_atom_site_aniso_U_12
S1 0.02446(17) 0.01656(15) 0.01745(15) -0.00129(11) -0.00511(11) -0.00612(12)
O3 0.0324(5) 0.0195(5) 0.0282(5) -0.0007(4) -0.0044(4) -0.0119(4)
O5 0.0269(5) 0.0240(5) 0.0291(5) -0.0013(4) -0.0095(4) -0.0099(4)
O4 0.0331(5) 0.0243(5) 0.0192(4) -0.0055(4) -0.0024(4) -0.0036(4)
N2 0.0317(6) 0.0185(5) 0.0187(5) 0.0013(4) -0.0066(4) -0.0098(4)
C16 0.0183(5) 0.0195(6) 0.0162(5) -0.0027(4) -0.0017(4) -0.0053(4)
C15 0.0178(5) 0.0191(6) 0.0187(6) -0.0018(4) -0.0009(4) -0.0053(4)
C12 0.0219(6) 0.0250(6) 0.0183(6) 0.0012(5) 0.0001(5) -0.0045(5)
C11 0.0229(6) 0.0297(7) 0.0173(6) -0.0038(5) -0.0027(5) -0.0058(5)
C14 0.0212(6) 0.0197(6) 0.0205(6) -0.0023(5) -0.0025(5) -0.0063(5)
C13 0.0203(6) 0.0199(6) 0.0208(6) -0.0012(5) 0.0005(5) -0.0059(5)
C10 0.0218(6) 0.0234(6) 0.0209(6) -0.0056(5) -0.0024(5) -0.0067(5)
O1 0.0458(6) 0.0163(4) 0.0214(5) -0.0006(4) -0.0092(4) -0.0041(4)
O2 0.0289(5) 0.0158(4) 0.0195(4) -0.0030(3) -0.0025(4) -0.0022(4)
N1 0.0316(6) 0.0179(5) 0.0169(5) -0.0009(4) -0.0036(4) -0.0071(5)
C7 0.0244(6) 0.0176(6) 0.0166(6) -0.0004(4) -0.0004(5) -0.0081(5)
C6 0.0264(6) 0.0178(6) 0.0208(6) -0.0031(5) -0.0011(5) -0.0071(5)
C1 0.0219(6) 0.0166(5) 0.0171(6) -0.0006(4) -0.0010(4) -0.0083(5)
C5 0.0278(6) 0.0244(6) 0.0187(6) -0.0049(5) -0.0016(5) -0.0108(5)
C4 0.0241(6) 0.0273(7) 0.0175(6) 0.0005(5) -0.0031(5) -0.0106(5)
C3 0.0228(6) 0.0199(6) 0.0211(6) 0.0015(5) -0.0026(5) -0.0056(5)
C2 0.0204(6) 0.0178(6) 0.0178(6) -0.0021(4) 0.0008(4) -0.0072(5)
C8 0.0266(6) 0.0169(6) 0.0277(7) -0.0030(5) -0.0049(5) -0.0013(5)
C9 0.0358(8) 0.0210(6) 0.0341(8) -0.0091(6) -0.0091(6) 0.0020(6)

loop_
_atom_type_symbol
_atom_type_description
_atom_type_scat_dispersion_real
_atom_type_scat_dispersion_imag
_atom_type_scat_source
C C 0.0033 0.0000 'International Tables Vol C Tables 4.2.6.8 and 6.1.1.4'
H H 0.0000 0.0000 'International Tables Vol C Tables 4.2.6.8 and 6.1.1.4'
N N 0.0061 0.0000 'International Tables Vol C Tables 4.2.6.8 and 6.1.1.4'
O O 0.0106 0.0000 'International Tables Vol C Tables 4.2.6.8 and 6.1.1.4'
S S 0.1246 0.0000 'International Tables Vol C Tables 4.2.6.8 and 6.1.1.4'

loop_
_geom_angle_atom_site_label_1
_geom_angle_atom_site_label_2
_geom_angle_atom_site_label_3
_geom_angle
_geom_angle_site_symmetry_1
_geom_angle_site_symmetry_3
_geom_angle_publ_flag
O4 S1 O5 116.91(7) . . ?
O4 S1 N2 110.20(7) . . ?
O5 S1 N2 110.26(7) . . ?
O4 S1 C16 112.27(7) . . ?
O5 S1 C16 111.52(7) . . ?
N2 S1 C16 93.17(7) . . ?
C14 N2 S1 115.55(10) . . ?
C14 N2 H2 123.8(14) . . ?
S1 N2 H2 120.5(14) . . ?
C13 C16 C15 123.13(12) . . ?
C13 C16 S1 127.16(10) . . ?
C15 C16 S1 109.71(10) . . ?
C16 C15 C10 120.02(12) . . ?
C16 C15 C14 112.50(11) . . ?
C10 C15 C14 127.48(12) . . ?
C13 C12 C11 121.47(13) . . ?
C13 C12 H12 119.3 . . ?
C11 C12 H12 119.3 . . ?
C12 C11 C10 121.25(12) . . ?
C12 C11 H11 119.4 . . ?
C10 C11 H11 119.4 . . ?
O3 C14 N2 123.84(13) . . ?
O3 C14 C15 127.12(12) . . ?
N2 C14 C15 109.04(11) . . ?
C16 C13 C12 116.35(12) . . ?
C16 C13 H13 121.8 . . ?
C12 C13 H13 121.8 . . ?
C15 C10 C11 117.76(13) . . ?
C15 C10 H10 121.1 . . ?
C11 C10 H10 121.1 . . ?
C2 O2 C8 118.48(11) . . ?
C7 N1 H1B 119.3(13) . . ?
C7 N1 H1A 118.0(13) . . ?
H1B N1 H1A 122.5(18) . . ?
O1 C7 N1 121.26(12) . . ?
O1 C7 C1 118.73(12) . . ?
N1 C7 C1 119.99(12) . . ?
C5 C6 C1 122.32(12) . . ?
C5 C6 H6 118.8 . . ?
C1 C6 H6 118.8 . . ?
C6 C1 C2 118.21(12) . . ?
C6 C1 C7 115.62(11) . . ?
C2 C1 C7 126.12(12) . . ?
C6 C5 C4 118.62(12) . . ?
C6 C5 H5 120.7 . . ?
C4 C5 H5 120.7 . . ?
C3 C4 C5 120.68(12) . . ?
C3 C4 H4 119.7 . . ?
C5 C4 H4 119.7 . . ?
C4 C3 C2 120.53(12) . . ?
C4 C3 H3 119.7 . . ?
C2 C3 H3 119.7 . . ?
O2 C2 C3 122.88(12) . . ?
O2 C2 C1 117.49(11) . . ?
C3 C2 C1 119.63(12) . . ?
O2 C8 C9 107.01(12) . . ?
O2 C8 H8A 110.3 . . ?
C9 C8 H8A 110.3 . . ?
O2 C8 H8B 110.3 . . ?
C9 C8 H8B 110.3 . . ?
H8A C8 H8B 108.6 . . ?
C8 C9 H9A 109.5 . . ?
C8 C9 H9B 109.5 . . ?
H9A C9 H9B 109.5 . . ?
C8 C9 H9C 109.5 . . ?
H9A C9 H9C 109.5 . . ?
H9B C9 H9C 109.5 . . ?

loop_
_geom_bond_atom_site_label_1
_geom_bond_atom_site_label_2
_geom_bond_distance
_geom_bond_site_symmetry_2
_geom_bond_publ_flag
S1 O4 1.4328(12) . ?
S1 O5 1.4358(11) . ?
S1 N2 1.6507(12) . ?
S1 C16 1.7540(13) . ?
O3 C14 1.2158(17) . ?
N2 C14 1.3794(17) . ?
N2 H2 0.93(2) . ?
C16 C13 1.3863(18) . ?
C16 C15 1.3897(18) . ?
C15 C10 1.3909(18) . ?
C15 C14 1.4917(19) . ?
C12 C13 1.3922(19) . ?
C12 C11 1.394(2) . ?
C12 H12 0.9300 . ?
C11 C10 1.394(2) . ?
C11 H11 0.9300 . ?
C13 H13 0.9300 . ?
C10 H10 0.9300 . ?
O1 C7 1.2525(16) . ?
O2 C2 1.3684(15) . ?
O2 C8 1.4402(16) . ?
N1 C7 1.3272(17) . ?
N1 H1B 0.85(2) . ?
N1 H1A 0.92(2) . ?
C7 C1 1.4932(18) . ?
C6 C5 1.3855(19) . ?
C6 C1 1.3985(17) . ?
C6 H6 0.9300 . ?
C1 C2 1.4074(18) . ?
C5 C4 1.389(2) . ?
C5 H5 0.9300 . ?
C4 C3 1.3856(19) . ?
C4 H4 0.9300 . ?
C3 C2 1.3991(18) . ?
C3 H3 0.9300 . ?
C8 C9 1.509(2) . ?
C8 H8A 0.9700 . ?
C8 H8B 0.9700 . ?
C9 H9A 0.9600 . ?
C9 H9B 0.9600 . ?
C9 H9C 0.9600 . ?

loop_
_cod_related_entry_id
_cod_related_entry_database
_cod_related_entry_code
1 ChemSpider 30653571
